data_1505640
loop_
_publ_author_name
'Doherty, Simon'
'Knight, Julian G.'
'Smyth, Catherine H.'
'Harrington, Ross W.'
'Clegg, William'

_publ_section_title
;
 Rhodium-catalyzed double [2 + 2 + 2] cycloaddition of
 1,4-bis(diphenylphosphinoyl)buta-1,3-diyne with tethered diynes: a
 modular, highly versatile single-pot synthesis of NU-BIPHEP biaryl
 diphosphines.
;
_journal_issue 23
_journal_name_full 'Organic letters'
_journal_page_first 4925
_journal_page_last 4928
_journal_paper_doi 10.1021/ol702390p
_journal_volume 9
_journal_year 2007
_chemical_formula_moiety 'C44 H40 P2, 0.5 C H Cl3'
_chemical_formula_sum 'C44.5 H40.5 Cl1.5 P2'
_chemical_formula_weight 690.38
_chemical_name_systematic
;
 ?
;
_space_group_IT_number 9
_symmetry_cell_setting monoclinic
_symmetry_space_group_name_Hall 'C -2yc'
_symmetry_space_group_name_H-M 'C 1 c 1'
_atom_sites_solution_hydrogens geom
_atom_sites_solution_primary direct
_atom_sites_solution_secondary difmap
_audit_creation_method SHELXL-97
_cell_angle_alpha 90.00
_cell_angle_beta 95.279(1)
_cell_angle_gamma 90.00
_cell_formula_units_Z 8
_cell_length_a 10.4452(9)
_cell_length_b 26.656(2)
_cell_length_c 26.723(2)
_cell_measurement_reflns_used 7021
_cell_measurement_temperature 150(2)
_cell_measurement_theta_max 28.31
_cell_measurement_theta_min 2.30
_cell_volume 7408.9(10)
_computing_cell_refinement 'Bruker SAINT'
_computing_data_collection 'Bruker SMART'
_computing_data_reduction 'Bruker SAINT'
_computing_molecular_graphics 'Bruker SHELXTL'
_computing_publication_material 'Bruker SHELXTL and local programs'
_computing_structure_refinement 'Bruker SHELXTL'
_computing_structure_solution 'Bruker SHELXTL'
_diffrn_ambient_temperature 150(2)
_diffrn_measured_fraction_theta_full 0.999
_diffrn_measured_fraction_theta_max 0.969
_diffrn_measurement_device_type 'Bruker SMART 1K CCD diffractometer'
_diffrn_measurement_method 'thin-slice \w scans'
_diffrn_radiation_monochromator graphite
_diffrn_radiation_source 'sealed tube'
_diffrn_radiation_type MoK\a
_diffrn_radiation_wavelength 0.71073
_diffrn_reflns_av_R_equivalents 0.0184
_diffrn_reflns_av_sigmaI/netI 0.0274
_diffrn_reflns_limit_h_max 13
_diffrn_reflns_limit_h_min -13
_diffrn_reflns_limit_k_max 35
_diffrn_reflns_limit_k_min -35
_diffrn_reflns_limit_l_max 34
_diffrn_reflns_limit_l_min -35
_diffrn_reflns_number 33049
_diffrn_reflns_theta_full 26.00
_diffrn_reflns_theta_max 28.36
_diffrn_reflns_theta_min 2.10
_diffrn_standards_number 0
_exptl_absorpt_coefficient_mu 0.256
_exptl_absorpt_correction_T_max 0.970
_exptl_absorpt_correction_T_min 0.893
_exptl_absorpt_correction_type multi-scan
_exptl_absorpt_process_details SADABS
_exptl_crystal_colour colourless
_exptl_crystal_density_diffrn 1.238
_exptl_crystal_density_method 'not measured'
_exptl_crystal_description slab
_exptl_crystal_F_000 2904
_exptl_crystal_size_max 0.45
_exptl_crystal_size_mid 0.40
_exptl_crystal_size_min 0.12
_refine_diff_density_max 0.709
_refine_diff_density_min -0.347
_refine_diff_density_rms 0.040
_refine_ls_abs_structure_details 'Flack H D (1983), Acta Cryst. A39, 876-881'
_refine_ls_abs_structure_Flack 0.48(4)
_refine_ls_extinction_method none
_refine_ls_goodness_of_fit_ref 1.025
_refine_ls_hydrogen_treatment constr
_refine_ls_matrix_type full
_refine_ls_number_parameters 885
_refine_ls_number_reflns 16894
_refine_ls_number_restraints 2
_refine_ls_restrained_S_all 1.025
_refine_ls_R_factor_all 0.0424
_refine_ls_R_factor_gt 0.0357
_refine_ls_shift/su_max 0.002
_refine_ls_shift/su_mean 0.000
_refine_ls_structure_factor_coef Fsqd
_refine_ls_weighting_details 'calc w=1/[\s^2^(Fo^2^)+(0.0489P)^2^+3.6655P] where P=(Fo^2^+2Fc^2^)/3'
_refine_ls_weighting_scheme calc
_refine_ls_wR_factor_gt 0.0897
_refine_ls_wR_factor_ref 0.0943
_reflns_number_gt 15253
_reflns_number_total 16894
_reflns_threshold_expression I>2\s(I)
_cod_data_source_file ol702390p-file003.cif
_cod_data_source_block sd239_compound_4a
_cod_original_cell_volume 7409.0(11)
_cod_original_sg_symbol_H-M 'C c'
_cod_original_formula_sum 'C44.50 H40.50 Cl1.50 P2'
_cod_database_code 1505640

loop_
_symmetry_equiv_pos_as_xyz
'x, y, z'
'x, -y, z+1/2'
'x+1/2, y+1/2, z'
'x+1/2, -y+1/2, z+1/2'

loop_
_atom_site_label
_atom_site_type_symbol
_atom_site_fract_x
_atom_site_fract_y
_atom_site_fract_z
_atom_site_U_iso_or_equiv
_atom_site_adp_type
_atom_site_occupancy
_atom_site_symmetry_multiplicity
_atom_site_calc_flag
_atom_site_refinement_flags
_atom_site_disorder_assembly
_atom_site_disorder_group
P1 P 0.52240(5) 0.815937(18) 0.436535(18) 0.02889(10) Uani 1 1 d . . .
P2 P 0.42393(4) 0.649964(18) 0.436608(18) 0.02815(10) Uani 1 1 d . . .
P3 P 0.99089(4) 0.344546(18) 0.720239(17) 0.02554(10) Uani 1 1 d . . .
P4 P 0.89157(5) 0.511225(18) 0.717342(17) 0.02719(10) Uani 1 1 d . . .
Cl1 Cl 1.01315(9) 0.50383(5) 0.58747(3) 0.0963(4) Uani 1 1 d . . .
Cl2 Cl 0.87806(8) 0.41543(3) 0.54720(3) 0.0686(2) Uani 1 1 d . . .
Cl3 Cl 0.74025(8) 0.50678(3) 0.56046(4) 0.0731(2) Uani 1 1 d . . .
C1 C 0.5066(2) 0.77568(7) 0.38061(7) 0.0295(4) Uani 1 1 d . . .
C2 C 0.57095(19) 0.72923(7) 0.38294(7) 0.0272(4) Uani 1 1 d . . .
C3 C 0.64208(18) 0.70970(7) 0.43026(7) 0.0265(4) Uani 1 1 d . A .
C4 C 0.59007(18) 0.67013(7) 0.45662(7) 0.0252(4) Uani 1 1 d . . .
C5 C 0.65945(19) 0.65241(7) 0.50022(7) 0.0292(4) Uani 1 1 d . A .
H5A H 0.6253 0.6253 0.5179 0.035 Uiso 1 1 calc R . .
C6 C 0.77796(19) 0.67318(8) 0.51891(7) 0.0314(4) Uani 1 1 d . . .
C7 C 0.8431(2) 0.65347(10) 0.56803(9) 0.0474(6) Uani 0.510(9) 1 d P A 1
H7A H 0.7937 0.6658 0.5955 0.057 Uiso 0.510(9) 1 calc PR A 1
H7B H 0.8353 0.6165 0.5675 0.057 Uiso 0.510(9) 1 calc PR A 1
C7A C 0.8431(2) 0.65347(10) 0.56803(9) 0.0474(6) Uani 0.490(9) 1 d P A 2
H7A1 H 0.8850 0.6208 0.5628 0.057 Uiso 0.490(9) 1 calc PR A 2
H7A2 H 0.7798 0.6490 0.5930 0.057 Uiso 0.490(9) 1 calc PR A 2
C8 C 0.9769(4) 0.6656(2) 0.58121(16) 0.0303(12) Uani 0.490(9) 1 d P A 1
H8A H 1.0326 0.6461 0.5603 0.036 Uiso 0.490(9) 1 calc PR A 1
H8B H 1.0018 0.6579 0.6170 0.036 Uiso 0.490(9) 1 calc PR A 1
C8A C 0.9494(6) 0.6955(4) 0.5870(2) 0.059(2) Uani 0.510(9) 1 d P A 2
H8A1 H 0.9036 0.7244 0.6004 0.071 Uiso 0.510(9) 1 calc PR A 2
H8A2 H 1.0053 0.6811 0.6154 0.071 Uiso 0.510(9) 1 calc PR A 2
C9 C 0.9906(7) 0.7222(2) 0.5713(2) 0.0399(13) Uani 0.510(9) 1 d P A 1
H9A H 1.0801 0.7327 0.5817 0.048 Uiso 0.510(9) 1 calc PR A 1
H9B H 0.9330 0.7410 0.5920 0.048 Uiso 0.510(9) 1 calc PR A 1
C9A C 1.0317(7) 0.7144(2) 0.5499(4) 0.060(2) Uani 0.490(9) 1 d P A 2
H9A1 H 1.0936 0.7391 0.5657 0.071 Uiso 0.490(9) 1 calc PR A 2
H9A2 H 1.0807 0.6864 0.5365 0.071 Uiso 0.490(9) 1 calc PR A 2
C10 C 0.9553(2) 0.73655(10) 0.51187(11) 0.0516(6) Uani 0.510(9) 1 d P A 1
H10A H 0.9489 0.7734 0.5080 0.062 Uiso 0.510(9) 1 calc PR A 1
H10B H 1.0243 0.7245 0.4918 0.062 Uiso 0.510(9) 1 calc PR A 1
C10A C 0.9553(2) 0.73655(10) 0.51187(11) 0.0516(6) Uani 0.490(9) 1 d P A 2
H10C H 1.0071 0.7399 0.4828 0.062 Uiso 0.490(9) 1 calc PR A 2
H10D H 0.9362 0.7710 0.5229 0.062 Uiso 0.490(9) 1 calc PR A 2
C11 C 0.82790(19) 0.71228(8) 0.49281(8) 0.0343(4) Uani 1 1 d . A .
C12 C 0.7601(2) 0.72974(8) 0.44894(8) 0.0332(4) Uani 1 1 d . . .
H12A H 0.7958 0.7563 0.4311 0.040 Uiso 1 1 calc R A .
C13 C 0.56359(19) 0.69924(7) 0.34017(7) 0.0294(4) Uani 1 1 d . . .
H13A H 0.6094 0.6684 0.3413 0.035 Uiso 1 1 calc R . .
C14 C 0.49184(19) 0.71258(7) 0.29578(7) 0.0297(4) Uani 1 1 d . . .
C15 C 0.4875(2) 0.67713(9) 0.25126(8) 0.0382(5) Uani 1 1 d . . .
H15A H 0.4792 0.6423 0.2633 0.046 Uiso 1 1 calc R . .
H15B H 0.5694 0.6796 0.2355 0.046 Uiso 1 1 calc R . .
C16 C 0.3765(3) 0.68847(11) 0.21208(10) 0.0557(7) Uani 1 1 d . . .
H16A H 0.3895 0.6702 0.1807 0.067 Uiso 1 1 calc R . .
H16B H 0.2953 0.6764 0.2243 0.067 Uiso 1 1 calc R . .
C17 C 0.3656(3) 0.74322(11) 0.20120(9) 0.0538(7) Uani 1 1 d . . .
H17A H 0.2948 0.7489 0.1746 0.065 Uiso 1 1 calc R . .
H17B H 0.4463 0.7550 0.1884 0.065 Uiso 1 1 calc R . .
C18 C 0.3405(2) 0.77345(8) 0.24700(8) 0.0397(5) Uani 1 1 d . . .
H18A H 0.2491 0.7697 0.2533 0.048 Uiso 1 1 calc R . .
H18B H 0.3560 0.8094 0.2403 0.048 Uiso 1 1 calc R . .
C19 C 0.4246(2) 0.75760(7) 0.29367(7) 0.0313(4) Uani 1 1 d . . .
C20 C 0.4335(2) 0.78885(7) 0.33641(7) 0.0337(4) Uani 1 1 d . . .
H20A H 0.3883 0.8198 0.3350 0.040 Uiso 1 1 calc R . .
C21 C 0.3724(2) 0.85177(9) 0.43006(7) 0.0343(4) Uani 1 1 d . . .
C22 C 0.3627(2) 0.90153(10) 0.41489(9) 0.0443(5) Uani 1 1 d . . .
H22A H 0.4349 0.9176 0.4028 0.053 Uiso 1 1 calc R . .
C23 C 0.2493(3) 0.92817(15) 0.41713(11) 0.0726(10) Uani 1 1 d . . .
H23A H 0.2458 0.9624 0.4074 0.087 Uiso 1 1 calc R . .
C24 C 0.1436(3) 0.9061(2) 0.43300(12) 0.0927(15) Uani 1 1 d . . .
H24A H 0.0670 0.9249 0.4348 0.111 Uiso 1 1 calc R . .
C25 C 0.1474(3) 0.8570(2) 0.44628(12) 0.0863(14) Uani 1 1 d . . .
H25A H 0.0719 0.8413 0.4559 0.104 Uiso 1 1 calc R . .
C26 C 0.2623(3) 0.82883(13) 0.44601(10) 0.0573(7) Uani 1 1 d . . .
H26A H 0.2648 0.7948 0.4565 0.069 Uiso 1 1 calc R . .
C27 C 0.63823(18) 0.86325(7) 0.41888(8) 0.0291(4) Uani 1 1 d . . .
C28 C 0.6700(2) 0.87240(9) 0.37006(9) 0.0441(5) Uani 1 1 d . . .
H28A H 0.6304 0.8529 0.3432 0.053 Uiso 1 1 calc R . .
C29 C 0.7574(3) 0.90913(10) 0.35989(12) 0.0529(6) Uani 1 1 d . . .
H29A H 0.7773 0.9149 0.3264 0.064 Uiso 1 1 calc R . .
C30 C 0.8156(2) 0.93731(11) 0.39892(13) 0.0603(8) Uani 1 1 d . . .
H30A H 0.8763 0.9624 0.3923 0.072 Uiso 1 1 calc R . .
C31 C 0.7864(3) 0.92934(11) 0.44688(12) 0.0655(9) Uani 1 1 d . . .
H31A H 0.8263 0.9492 0.4734 0.079 Uiso 1 1 calc R . .
C32 C 0.6980(2) 0.89221(9) 0.45743(9) 0.0454(6) Uani 1 1 d . . .
H32A H 0.6789 0.8868 0.4911 0.055 Uiso 1 1 calc R . .
C33 C 0.38815(18) 0.61301(8) 0.49170(7) 0.0293(4) Uani 1 1 d . . .
C34 C 0.3331(2) 0.63793(9) 0.52933(8) 0.0388(5) Uani 1 1 d . . .
H34A H 0.3137 0.6726 0.5255 0.047 Uiso 1 1 calc R . .
C35 C 0.3051(2) 0.61317(11) 0.57308(9) 0.0459(6) Uani 1 1 d . . .
H35A H 0.2672 0.6311 0.5987 0.055 Uiso 1 1 calc R . .
C36 C 0.3323(2) 0.56302(10) 0.57923(9) 0.0469(6) Uani 1 1 d . . .
H36A H 0.3131 0.5461 0.6089 0.056 Uiso 1 1 calc R . .
C37 C 0.3878(3) 0.53749(9) 0.54176(10) 0.0498(6) Uani 1 1 d . . .
H37A H 0.4077 0.5029 0.5459 0.060 Uiso 1 1 calc R . .
C38 C 0.4151(2) 0.56201(8) 0.49783(8) 0.0413(5) Uani 1 1 d . . .
H38A H 0.4520 0.5440 0.4721 0.050 Uiso 1 1 calc R . .
C39 C 0.4433(2) 0.60099(8) 0.38964(7) 0.0334(4) Uani 1 1 d . . .
C40 C 0.5561(2) 0.57395(8) 0.38478(9) 0.0397(5) Uani 1 1 d . . .
H40A H 0.6293 0.5798 0.4079 0.048 Uiso 1 1 calc R . .
C41 C 0.5635(3) 0.53882(9) 0.34703(10) 0.0508(6) Uani 1 1 d . . .
H41A H 0.6418 0.5215 0.3439 0.061 Uiso 1 1 calc R . .
C42 C 0.4563(3) 0.52893(11) 0.31369(10) 0.0602(8) Uani 1 1 d . . .
H42A H 0.4604 0.5043 0.2881 0.072 Uiso 1 1 calc R . .
C43 C 0.3444(3) 0.55496(12) 0.31796(10) 0.0622(8) Uani 1 1 d . . .
H43A H 0.2710 0.5482 0.2953 0.075 Uiso 1 1 calc R . .
C44 C 0.3375(2) 0.59109(10) 0.35521(9) 0.0458(6) Uani 1 1 d . . .
H44A H 0.2598 0.6092 0.3572 0.055 Uiso 1 1 calc R . .
C45 C 0.90836(19) 0.47327(7) 0.77473(7) 0.0261(4) Uani 1 1 d . . .
C46 C 0.84706(17) 0.42613(7) 0.77343(6) 0.0236(3) Uani 1 1 d . . .
C47 C 0.77569(17) 0.40665(7) 0.72633(6) 0.0228(3) Uani 1 1 d . . .
C48 C 0.82690(17) 0.36680(7) 0.69971(7) 0.0233(3) Uani 1 1 d . . .
C49 C 0.75735(19) 0.35075(7) 0.65546(7) 0.0273(4) Uani 1 1 d . . .
H49A H 0.7903 0.3238 0.6372 0.033 Uiso 1 1 calc R . .
C50 C 0.64132(18) 0.37278(7) 0.63706(7) 0.0280(4) Uani 1 1 d . . .
C51 C 0.5722(2) 0.35352(9) 0.58839(8) 0.0364(5) Uani 1 1 d . . .
H51A H 0.5252 0.3224 0.5953 0.044 Uiso 1 1 calc R . .
H51B H 0.6364 0.3451 0.5647 0.044 Uiso 1 1 calc R . .
C52 C 0.4772(2) 0.39191(9) 0.56392(8) 0.0390(5) Uani 1 1 d . . .
H52A H 0.5251 0.4203 0.5506 0.047 Uiso 1 1 calc R . .
H52B H 0.4248 0.3761 0.5354 0.047 Uiso 1 1 calc R . .
C53 C 0.3896(2) 0.41130(8) 0.60212(8) 0.0370(5) Uani 1 1 d . . .
H53A H 0.3429 0.3828 0.6158 0.044 Uiso 1 1 calc R . .
H53B H 0.3253 0.4345 0.5853 0.044 Uiso 1 1 calc R . .
C54 C 0.46709(19) 0.43855(8) 0.64500(8) 0.0352(4) Uani 1 1 d . . .
H54A H 0.4880 0.4727 0.6336 0.042 Uiso 1 1 calc R . .
H54B H 0.4132 0.4422 0.6734 0.042 Uiso 1 1 calc R . .
C55 C 0.59108(18) 0.41211(7) 0.66363(7) 0.0264(4) Uani 1 1 d . . .
C56 C 0.65914(18) 0.42808(7) 0.70823(7) 0.0257(4) Uani 1 1 d . . .
H56A H 0.6247 0.4544 0.7268 0.031 Uiso 1 1 calc R . .
C57 C 0.85583(18) 0.39669(7) 0.81650(7) 0.0258(4) Uani 1 1 d . . .
H57A H 0.8133 0.3651 0.8155 0.031 Uiso 1 1 calc R . .
C58 C 0.92481(18) 0.41182(7) 0.86112(7) 0.0279(4) Uani 1 1 d . . .
C59 C 0.9303(2) 0.37728(9) 0.90619(7) 0.0370(5) Uani 1 1 d . . .
H59A H 0.9453 0.3425 0.8951 0.044 Uiso 1 1 calc R . .
H59B H 0.8462 0.3780 0.9205 0.044 Uiso 1 1 calc R . .
C60 C 1.0355(3) 0.39168(13) 0.94687(10) 0.0672(9) Uani 1 1 d . . .
H60A H 1.0193 0.3746 0.9786 0.081 Uiso 1 1 calc R . .
H60B H 1.1193 0.3798 0.9370 0.081 Uiso 1 1 calc R . .
C61 C 1.0423(3) 0.44579(12) 0.95557(9) 0.0589(7) Uani 1 1 d . . .
H61A H 1.1113 0.4528 0.9826 0.071 Uiso 1 1 calc R . .
H61B H 0.9601 0.4572 0.9674 0.071 Uiso 1 1 calc R . .
C62 C 1.0681(3) 0.47545(9) 0.90950(8) 0.0431(5) Uani 1 1 d . . .
H62A H 1.1602 0.4723 0.9040 0.052 Uiso 1 1 calc R . .
H62B H 1.0502 0.5113 0.9154 0.052 Uiso 1 1 calc R . .
C63 C 0.9876(2) 0.45833(8) 0.86261(7) 0.0306(4) Uani 1 1 d . . .
C64 C 0.9783(2) 0.48798(7) 0.81944(7) 0.0327(4) Uani 1 1 d . . .
H64A H 1.0212 0.5194 0.8204 0.039 Uiso 1 1 calc R . .
C65 C 1.02615(18) 0.30763(7) 0.66523(7) 0.0281(4) Uani 1 1 d . . .
C66 C 1.0836(2) 0.33362(8) 0.62797(8) 0.0366(4) Uani 1 1 d . . .
H66A H 1.1065 0.3678 0.6333 0.044 Uiso 1 1 calc R . .
C67 C 1.1079(3) 0.31063(10) 0.58335(9) 0.0476(6) Uani 1 1 d . . .
H67A H 1.1462 0.3291 0.5582 0.057 Uiso 1 1 calc R . .
C68 C 1.0762(3) 0.26079(10) 0.57548(9) 0.0465(6) Uani 1 1 d . . .
H68A H 1.0915 0.2450 0.5447 0.056 Uiso 1 1 calc R . .
C69 C 1.0223(3) 0.23385(9) 0.61238(10) 0.0484(6) Uani 1 1 d . . .
H69A H 1.0021 0.1994 0.6072 0.058 Uiso 1 1 calc R . .
C70 C 0.9975(2) 0.25717(8) 0.65709(8) 0.0383(5) Uani 1 1 d . . .
H70A H 0.9607 0.2384 0.6824 0.046 Uiso 1 1 calc R . .
C71 C 0.9654(2) 0.29523(7) 0.76645(7) 0.0298(4) Uani 1 1 d . . .
C72 C 0.8522(2) 0.26821(8) 0.76839(8) 0.0361(4) Uani 1 1 d . . .
H72A H 0.7810 0.2751 0.7447 0.043 Uiso 1 1 calc R . .
C73 C 0.8417(3) 0.23114(9) 0.80469(9) 0.0456(5) Uani 1 1 d . . .
H73A H 0.7633 0.2133 0.8059 0.055 Uiso 1 1 calc R . .
C74 C 0.9451(3) 0.22043(10) 0.83872(9) 0.0513(7) Uani 1 1 d . . .
H74A H 0.9386 0.1945 0.8628 0.062 Uiso 1 1 calc R . .
C75 C 1.0579(3) 0.24705(10) 0.83812(9) 0.0512(7) Uani 1 1 d . . .
H75A H 1.1286 0.2398 0.8620 0.061 Uiso 1 1 calc R . .
C76 C 1.0683(2) 0.28496(9) 0.80224(8) 0.0399(5) Uani 1 1 d . . .
H76A H 1.1456 0.3037 0.8023 0.048 Uiso 1 1 calc R . .
C77 C 1.03505(19) 0.55146(8) 0.72329(7) 0.0303(4) Uani 1 1 d . . .
C78 C 1.1539(2) 0.53004(10) 0.71634(8) 0.0412(5) Uani 1 1 d . . .
H78A H 1.1610 0.4947 0.7129 0.049 Uiso 1 1 calc R . .
C79 C 1.2629(2) 0.56032(13) 0.71445(9) 0.0546(7) Uani 1 1 d . . .
H79A H 1.3441 0.5454 0.7109 0.066 Uiso 1 1 calc R . .
C80 C 1.2527(3) 0.61186(13) 0.71776(11) 0.0588(7) Uani 1 1 d . . .
H80A H 1.3264 0.6323 0.7153 0.071 Uiso 1 1 calc R . .
C81 C 1.1369(3) 0.63356(11) 0.72452(12) 0.0585(7) Uani 1 1 d . . .
H81A H 1.1301 0.6690 0.7271 0.070 Uiso 1 1 calc R . .
C82 C 1.0284(2) 0.60330(9) 0.72765(10) 0.0455(5) Uani 1 1 d . . .
H82A H 0.9485 0.6185 0.7329 0.055 Uiso 1 1 calc R . .
C83 C 0.76636(18) 0.55661(7) 0.73093(7) 0.0290(4) Uani 1 1 d . . .
C84 C 0.7416(2) 0.57115(9) 0.77896(9) 0.0394(5) Uani 1 1 d . . .
H84A H 0.7859 0.5553 0.8073 0.047 Uiso 1 1 calc R . .
C85 C 0.6518(2) 0.60897(10) 0.78606(10) 0.0474(6) Uani 1 1 d . . .
H85A H 0.6354 0.6187 0.8191 0.057 Uiso 1 1 calc R . .
C86 C 0.5880(2) 0.63184(10) 0.74523(12) 0.0543(7) Uani 1 1 d . . .
H86A H 0.5296 0.6584 0.7499 0.065 Uiso 1 1 calc R . .
C87 C 0.6077(3) 0.61666(11) 0.69798(11) 0.0579(7) Uani 1 1 d . . .
H87A H 0.5604 0.6318 0.6699 0.069 Uiso 1 1 calc R . .
C88 C 0.6962(2) 0.57932(9) 0.69030(9) 0.0438(5) Uani 1 1 d . . .
H88A H 0.7091 0.5692 0.6571 0.053 Uiso 1 1 calc R . .
C89 C 0.8701(3) 0.46911(10) 0.58444(9) 0.0497(6) Uani 1 1 d . . .
H89A H 0.8547 0.4584 0.6193 0.060 Uiso 1 1 calc R . .

loop_
_atom_site_aniso_label
_atom_site_aniso_U_11
_atom_site_aniso_U_22
_atom_site_aniso_U_33
_atom_site_aniso_U_23
_atom_site_aniso_U_13
_atom_site_aniso_U_12
P1 0.0425(3) 0.0251(2) 0.0192(2) -0.00207(18) 0.00349(18) -0.0016(2)
P2 0.0274(2) 0.0300(2) 0.0261(2) 0.00587(19) -0.00229(18) -0.00438(19)
P3 0.0256(2) 0.0304(2) 0.0199(2) -0.00241(18) -0.00171(17) 0.00420(18)
P4 0.0369(3) 0.0251(2) 0.0192(2) 0.00131(18) 0.00122(18) 0.00045(19)
Cl1 0.0730(5) 0.1676(10) 0.0482(4) -0.0053(5) 0.0051(4) -0.0582(6)
Cl2 0.0880(5) 0.0738(5) 0.0432(3) -0.0110(3) 0.0021(3) 0.0195(4)
Cl3 0.0767(5) 0.0596(4) 0.0821(5) -0.0080(4) 0.0013(4) 0.0074(4)
C1 0.0483(12) 0.0219(8) 0.0190(8) -0.0004(7) 0.0071(8) -0.0044(8)
C2 0.0344(10) 0.0229(8) 0.0246(9) 0.0010(7) 0.0050(7) -0.0046(7)
C3 0.0310(10) 0.0239(9) 0.0247(9) -0.0032(7) 0.0034(7) -0.0014(7)
C4 0.0276(9) 0.0261(9) 0.0216(8) -0.0010(7) -0.0001(7) -0.0007(7)
C5 0.0316(10) 0.0316(10) 0.0238(9) 0.0008(7) -0.0008(7) -0.0011(7)
C6 0.0283(9) 0.0373(11) 0.0281(9) -0.0084(8) -0.0006(7) 0.0029(8)
C7 0.0455(14) 0.0598(15) 0.0339(12) -0.0078(10) -0.0131(10) 0.0095(11)
C7A 0.0455(14) 0.0598(15) 0.0339(12) -0.0078(10) -0.0131(10) 0.0095(11)
C8 0.032(2) 0.034(3) 0.023(2) -0.0037(17) -0.0054(15) 0.0045(19)
C8A 0.053(4) 0.084(6) 0.036(3) -0.019(3) -0.017(3) 0.012(4)
C9 0.040(3) 0.049(3) 0.030(3) -0.006(2) 0.002(2) -0.004(2)
C9A 0.031(3) 0.049(3) 0.093(6) -0.025(3) -0.025(4) -0.002(2)
C10 0.0368(12) 0.0554(15) 0.0611(16) -0.0216(12) -0.0026(11) -0.0143(11)
C10A 0.0368(12) 0.0554(15) 0.0611(16) -0.0216(12) -0.0026(11) -0.0143(11)
C11 0.0291(10) 0.0372(11) 0.0362(11) -0.0154(9) 0.0003(8) -0.0023(8)
C12 0.0346(11) 0.0280(9) 0.0378(11) -0.0051(8) 0.0068(8) -0.0075(8)
C13 0.0353(10) 0.0234(9) 0.0303(10) -0.0018(7) 0.0066(8) -0.0046(7)
C14 0.0369(10) 0.0300(9) 0.0232(9) -0.0055(7) 0.0079(7) -0.0074(8)
C15 0.0414(12) 0.0424(12) 0.0311(11) -0.0160(9) 0.0056(9) -0.0033(9)
C16 0.0522(15) 0.0676(17) 0.0463(14) -0.0280(13) -0.0008(11) -0.0023(13)
C17 0.0619(16) 0.0724(18) 0.0252(11) -0.0094(11) -0.0061(10) 0.0027(13)
C18 0.0572(14) 0.0370(11) 0.0238(10) 0.0012(8) -0.0016(9) -0.0025(10)
C19 0.0462(12) 0.0285(9) 0.0197(9) 0.0004(7) 0.0052(8) -0.0058(8)
C20 0.0557(13) 0.0234(9) 0.0220(9) 0.0001(7) 0.0041(8) -0.0004(8)
C21 0.0339(10) 0.0480(12) 0.0213(9) -0.0118(8) 0.0048(7) -0.0077(9)
C22 0.0401(12) 0.0588(15) 0.0335(11) 0.0004(10) 0.0012(9) 0.0145(10)
C23 0.0625(19) 0.111(3) 0.0443(15) 0.0072(16) 0.0034(13) 0.0473(18)
C24 0.0459(18) 0.190(5) 0.0414(16) -0.002(2) 0.0007(13) 0.042(2)
C25 0.0309(14) 0.185(4) 0.0449(17) -0.031(2) 0.0123(12) -0.024(2)
C26 0.0439(14) 0.089(2) 0.0405(13) -0.0198(13) 0.0138(11) -0.0279(14)
C27 0.0265(9) 0.0233(9) 0.0372(10) -0.0004(8) 0.0016(7) 0.0066(7)
C28 0.0535(14) 0.0367(11) 0.0455(13) -0.0054(10) 0.0231(11) 0.0011(10)
C29 0.0473(14) 0.0505(14) 0.0649(16) 0.0070(12) 0.0267(12) 0.0018(11)
C30 0.0296(11) 0.0598(16) 0.089(2) 0.0361(16) -0.0067(12) -0.0066(11)
C31 0.0596(16) 0.0575(16) 0.0707(19) 0.0260(14) -0.0417(15) -0.0284(13)
C32 0.0489(13) 0.0450(13) 0.0381(12) 0.0152(10) -0.0192(9) -0.0095(10)
C33 0.0255(9) 0.0345(10) 0.0274(9) 0.0070(8) -0.0007(7) -0.0063(8)
C34 0.0364(11) 0.0453(12) 0.0345(11) 0.0039(9) 0.0018(9) 0.0033(9)
C35 0.0379(12) 0.0661(16) 0.0344(12) 0.0026(11) 0.0070(9) 0.0028(11)
C36 0.0517(14) 0.0571(15) 0.0312(11) 0.0143(10) 0.0005(10) -0.0096(11)
C37 0.0676(17) 0.0417(13) 0.0400(13) 0.0115(10) 0.0043(11) -0.0086(12)
C38 0.0565(14) 0.0346(11) 0.0333(11) 0.0058(9) 0.0067(10) -0.0028(10)
C39 0.0390(11) 0.0355(10) 0.0254(9) 0.0041(8) 0.0014(8) -0.0154(9)
C40 0.0483(13) 0.0349(11) 0.0360(11) 0.0004(9) 0.0041(9) -0.0092(9)
C41 0.0741(18) 0.0369(12) 0.0447(14) -0.0037(10) 0.0229(12) -0.0132(11)
C42 0.091(2) 0.0558(16) 0.0369(13) -0.0137(11) 0.0208(13) -0.0342(16)
C43 0.072(2) 0.082(2) 0.0323(12) -0.0106(13) 0.0019(12) -0.0438(17)
C44 0.0423(13) 0.0632(16) 0.0311(11) 0.0012(10) -0.0009(9) -0.0216(11)
C45 0.0375(10) 0.0218(8) 0.0185(8) -0.0008(6) 0.0004(7) 0.0029(7)
C46 0.0276(9) 0.0234(8) 0.0196(8) -0.0016(7) 0.0011(6) 0.0055(7)
C47 0.0286(9) 0.0230(8) 0.0166(8) 0.0018(6) 0.0005(6) 0.0016(7)
C48 0.0242(9) 0.0246(8) 0.0201(8) 0.0009(7) -0.0026(6) 0.0019(7)
C49 0.0316(10) 0.0285(9) 0.0212(9) -0.0030(7) -0.0009(7) 0.0027(7)
C50 0.0302(9) 0.0319(9) 0.0206(8) 0.0030(7) -0.0053(7) -0.0005(7)
C51 0.0355(11) 0.0438(12) 0.0271(10) -0.0030(8) -0.0113(8) 0.0023(9)
C52 0.0378(11) 0.0475(12) 0.0290(10) 0.0063(9) -0.0111(8) -0.0012(9)
C53 0.0298(10) 0.0407(11) 0.0384(11) 0.0151(9) -0.0080(8) -0.0009(8)
C54 0.0308(10) 0.0378(11) 0.0357(11) 0.0079(9) -0.0042(8) 0.0069(8)
C55 0.0276(9) 0.0266(9) 0.0244(9) 0.0079(7) 0.0001(7) 0.0027(7)
C56 0.0299(9) 0.0230(8) 0.0243(8) 0.0011(7) 0.0030(7) 0.0036(7)
C57 0.0304(9) 0.0247(8) 0.0221(8) 0.0004(7) 0.0017(7) 0.0006(7)
C58 0.0301(9) 0.0327(10) 0.0208(9) 0.0030(7) 0.0008(7) 0.0057(8)
C59 0.0400(11) 0.0475(12) 0.0228(9) 0.0114(8) -0.0013(8) -0.0009(9)
C60 0.0663(18) 0.095(2) 0.0364(13) 0.0317(14) -0.0163(12) -0.0245(16)
C61 0.0650(17) 0.087(2) 0.0222(11) -0.0038(12) -0.0101(10) -0.0099(15)
C62 0.0615(15) 0.0391(11) 0.0264(10) -0.0063(9) -0.0086(10) -0.0061(10)
C63 0.0378(10) 0.0324(10) 0.0205(9) -0.0035(7) -0.0030(7) 0.0011(8)
C64 0.0471(12) 0.0252(9) 0.0247(9) -0.0046(8) -0.0018(8) -0.0028(8)
C65 0.0280(9) 0.0344(10) 0.0212(9) -0.0007(7) -0.0009(7) 0.0079(8)
C66 0.0415(12) 0.0385(11) 0.0304(10) 0.0012(9) 0.0063(9) 0.0030(9)
C67 0.0589(15) 0.0583(15) 0.0270(11) 0.0044(10) 0.0121(10) 0.0091(12)
C68 0.0553(15) 0.0576(15) 0.0266(11) -0.0086(10) 0.0038(10) 0.0207(12)
C69 0.0685(17) 0.0357(12) 0.0403(13) -0.0063(10) 0.0017(11) 0.0109(11)
C70 0.0502(13) 0.0348(11) 0.0301(10) -0.0008(8) 0.0043(9) 0.0048(9)
C71 0.0370(10) 0.0330(10) 0.0194(8) -0.0004(7) 0.0023(7) 0.0125(8)
C72 0.0399(12) 0.0379(11) 0.0305(10) 0.0032(8) 0.0040(8) 0.0072(9)
C73 0.0575(15) 0.0403(12) 0.0413(12) 0.0070(10) 0.0169(11) 0.0086(10)
C74 0.0755(18) 0.0471(14) 0.0335(12) 0.0125(10) 0.0170(11) 0.0244(13)
C75 0.0628(17) 0.0618(16) 0.0281(11) 0.0106(11) 0.0003(10) 0.0270(13)
C76 0.0420(12) 0.0508(13) 0.0263(10) 0.0011(9) -0.0010(8) 0.0157(10)
C77 0.0312(10) 0.0383(10) 0.0213(9) 0.0008(8) 0.0011(7) -0.0002(8)
C78 0.0417(12) 0.0533(14) 0.0280(10) -0.0039(9) 0.0002(9) 0.0098(10)
C79 0.0297(11) 0.098(2) 0.0367(12) -0.0039(13) 0.0036(9) 0.0054(12)
C80 0.0391(13) 0.080(2) 0.0565(16) -0.0039(14) 0.0036(11) -0.0200(13)
C81 0.0466(14) 0.0490(15) 0.079(2) -0.0018(13) 0.0022(13) -0.0144(11)
C82 0.0343(11) 0.0386(12) 0.0636(16) -0.0008(11) 0.0043(10) -0.0032(9)
C83 0.0287(10) 0.0252(9) 0.0328(10) 0.0035(7) 0.0010(7) -0.0035(7)
C84 0.0418(12) 0.0401(11) 0.0373(11) 0.0046(9) 0.0097(9) 0.0043(9)
C85 0.0392(12) 0.0502(14) 0.0542(14) -0.0086(11) 0.0124(11) 0.0030(10)
C86 0.0304(12) 0.0505(14) 0.0800(19) -0.0146(14) -0.0053(11) 0.0102(10)
C87 0.0509(15) 0.0575(16) 0.0607(17) 0.0005(13) -0.0194(12) 0.0173(12)
C88 0.0445(13) 0.0472(13) 0.0378(12) 0.0019(10) -0.0073(9) 0.0091(10)
C89 0.0526(14) 0.0679(16) 0.0283(11) -0.0059(11) 0.0025(10) -0.0083(12)

loop_
_atom_type_symbol
_atom_type_description
_atom_type_scat_dispersion_real
_atom_type_scat_dispersion_imag
_atom_type_scat_source
C C 0.0033 0.0016 'International Tables Vol C Tables 4.2.6.8 and 6.1.1.4'
H H 0.0000 0.0000 'International Tables Vol C Tables 4.2.6.8 and 6.1.1.4'
P P 0.1023 0.0942 'International Tables Vol C Tables 4.2.6.8 and 6.1.1.4'
Cl Cl 0.1484 0.1585 'International Tables Vol C Tables 4.2.6.8 and 6.1.1.4'

loop_
_geom_angle_atom_site_label_1
_geom_angle_atom_site_label_2
_geom_angle_atom_site_label_3
_geom_angle
C1 P1 C21 102.49(9)
C1 P1 C27 101.78(9)
C21 P1 C27 101.28(9)
C4 P2 C33 100.30(8)
C4 P2 C39 104.20(9)
C33 P2 C39 102.11(9)
C48 P3 C65 100.57(8)
C48 P3 C71 103.96(9)
C65 P3 C71 101.93(9)
C45 P4 C77 103.61(9)
C45 P4 C83 102.29(9)
C77 P4 C83 100.82(9)
P1 C1 C2 118.14(14)
P1 C1 C20 123.03(15)
C2 C1 C20 118.83(17)
C1 C2 C3 122.70(16)
C1 C2 C13 118.63(17)
C3 C2 C13 118.61(17)
C2 C3 C4 119.92(17)
C2 C3 C12 121.49(17)
C4 C3 C12 118.59(18)
P2 C4 C3 117.99(14)
P2 C4 C5 122.98(14)
C3 C4 C5 118.50(17)
C4 C5 H5A 118.8
C4 C5 C6 122.40(18)
H5A C5 C6 118.8
C5 C6 C7 118.8(2)
C5 C6 C11 118.59(18)
C7 C6 C11 122.54(19)
C6 C7 H7A 107.6
C6 C7 H7B 107.6
C6 C7 C8 118.7(3)
H7A C7 H7B 107.1
H7A C7 C8 107.6
H7B C7 C8 107.6
C7 C8 H8A 110.5
C7 C8 H8B 110.5
C7 C8 C9 106.3(4)
H8A C8 H8B 108.7
H8A C8 C9 110.5
H8B C8 C9 110.5
H8A1 C8A H8A2 107.3
H8A1 C8A C9A 108.1
H8A2 C8A C9A 108.1
C8 C9 H9A 109.2
C8 C9 H9B 109.2
C8 C9 C10 112.2(4)
H9A C9 H9B 107.9
H9A C9 C10 109.2
H9B C9 C10 109.2
C8A C9A H9A1 110.0
C8A C9A H9A2 110.0
H9A1 C9A H9A2 108.4
C9 C10 H10A 109.7
C9 C10 H10B 109.7
C9 C10 C11 109.6(3)
H10A C10 H10B 108.2
H10A C10 C11 109.7
H10B C10 C11 109.7
C6 C11 C10 120.6(2)
C6 C11 C12 119.37(18)
C10 C11 C12 120.0(2)
C3 C12 C11 122.54(19)
C3 C12 H12A 118.7
C11 C12 H12A 118.7
C2 C13 H13A 118.7
C2 C13 C14 122.60(18)
H13A C13 C14 118.7
C13 C14 C15 119.00(18)
C13 C14 C19 119.13(17)
C15 C14 C19 121.86(18)
C14 C15 H15A 109.1
C14 C15 H15B 109.1
C14 C15 C16 112.48(19)
H15A C15 H15B 107.8
H15A C15 C16 109.1
H15B C15 C16 109.1
C15 C16 H16A 109.3
C15 C16 H16B 109.3
C15 C16 C17 111.6(2)
H16A C16 H16B 108.0
H16A C16 C17 109.3
H16B C16 C17 109.3
C16 C17 H17A 109.1
C16 C17 H17B 109.1
C16 C17 C18 112.4(2)
H17A C17 H17B 107.9
H17A C17 C18 109.1
H17B C17 C18 109.1
C17 C18 H18A 109.0
C17 C18 H18B 109.0
C17 C18 C19 112.8(2)
H18A C18 H18B 107.8
H18A C18 C19 109.0
H18B C18 C19 109.0
C14 C19 C18 121.74(17)
C14 C19 C20 118.82(18)
C18 C19 C20 119.43(19)
C1 C20 C19 121.93(19)
C1 C20 H20A 119.0
C19 C20 H20A 119.0
P1 C21 C22 124.45(17)
P1 C21 C26 117.5(2)
C22 C21 C26 117.7(2)
C21 C22 H22A 119.4
C21 C22 C23 121.1(3)
H22A C22 C23 119.4
C22 C23 H23A 119.5
C22 C23 C24 121.0(4)
H23A C23 C24 119.5
C23 C24 H24A 120.1
C23 C24 C25 119.8(3)
H24A C24 C25 120.1
C24 C25 H25A 119.5
C24 C25 C26 121.0(3)
H25A C25 C26 119.5
C21 C26 C25 119.3(3)
C21 C26 H26A 120.4
C25 C26 H26A 120.4
P1 C27 C28 125.29(17)
P1 C27 C32 116.90(17)
C28 C27 C32 117.8(2)
C27 C28 H28A 119.2
C27 C28 C29 121.7(2)
H28A C28 C29 119.2
C28 C29 H29A 120.4
C28 C29 C30 119.3(3)
H29A C29 C30 120.4
C29 C30 H30A 119.8
C29 C30 C31 120.4(2)
H30A C30 C31 119.8
C30 C31 H31A 119.7
C30 C31 C32 120.6(3)
H31A C31 C32 119.7
C27 C32 C31 120.2(2)
C27 C32 H32A 119.9
C31 C32 H32A 119.9
P2 C33 C34 117.16(16)
P2 C33 C38 124.25(16)
C34 C33 C38 118.58(19)
C33 C34 H34A 119.4
C33 C34 C35 121.2(2)
H34A C34 C35 119.4
C34 C35 H35A 119.9
C34 C35 C36 120.2(2)
H35A C35 C36 119.9
C35 C36 H36A 120.4
C35 C36 C37 119.2(2)
H36A C36 C37 120.4
C36 C37 H37A 119.6
C36 C37 C38 120.7(2)
H37A C37 C38 119.6
C33 C38 C37 120.1(2)
C33 C38 H38A 120.0
C37 C38 H38A 120.0
P2 C39 C40 125.26(16)
P2 C39 C44 117.07(18)
C40 C39 C44 117.6(2)
C39 C40 H40A 119.3
C39 C40 C41 121.4(2)
H40A C40 C41 119.3
C40 C41 H41A 120.0
C40 C41 C42 120.0(3)
H41A C41 C42 120.0
C41 C42 H42A 120.3
C41 C42 C43 119.5(2)
H42A C42 C43 120.3
C42 C43 H43A 119.7
C42 C43 C44 120.7(2)
H43A C43 C44 119.7
C39 C44 C43 120.8(3)
C39 C44 H44A 119.6
C43 C44 H44A 119.6
P4 C45 C46 117.62(13)
P4 C45 C64 124.25(15)
C46 C45 C64 118.13(16)
C45 C46 C47 121.35(15)
C45 C46 C57 119.22(16)
C47 C46 C57 119.41(16)
C46 C47 C48 120.19(15)
C46 C47 C56 120.18(16)
C48 C47 C56 119.63(16)
P3 C48 C47 118.44(13)
P3 C48 C49 123.28(14)
C47 C48 C49 117.75(16)
C48 C49 H49A 118.8
C48 C49 C50 122.46(17)
H49A C49 C50 118.8
C49 C50 C51 119.27(18)
C49 C50 C55 119.49(17)
C51 C50 C55 121.24(17)
C50 C51 H51A 109.2
C50 C51 H51B 109.2
C50 C51 C52 112.25(18)
H51A C51 H51B 107.9
H51A C51 C52 109.2
H51B C51 C52 109.2
C51 C52 H52A 109.6
C51 C52 H52B 109.6
C51 C52 C53 110.28(18)
H52A C52 H52B 108.1
H52A C52 C53 109.6
H52B C52 C53 109.6
C52 C53 H53A 109.5
C52 C53 H53B 109.5
C52 C53 C54 110.80(17)
H53A C53 H53B 108.1
H53A C53 C54 109.5
H53B C53 C54 109.5
C53 C54 H54A 108.8
C53 C54 H54B 108.8
C53 C54 C55 113.78(18)
H54A C54 H54B 107.7
H54A C54 C55 108.8
H54B C54 C55 108.8
C50 C55 C54 122.11(17)
C50 C55 C56 118.52(17)
C54 C55 C56 119.35(17)
C47 C56 C55 122.14(17)
C47 C56 H56A 118.9
C55 C56 H56A 118.9
C46 C57 H57A 118.8
C46 C57 C58 122.31(17)
H57A C57 C58 118.8
C57 C58 C59 118.90(18)
C57 C58 C63 118.92(17)
C59 C58 C63 122.18(17)
C58 C59 H59A 109.0
C58 C59 H59B 109.0
C58 C59 C60 112.76(19)
H59A C59 H59B 107.8
H59A C59 C60 109.0
H59B C59 C60 109.0
C59 C60 H60A 109.1
C59 C60 H60B 109.1
C59 C60 C61 112.6(2)
H60A C60 H60B 107.8
H60A C60 C61 109.1
H60B C60 C61 109.1
C60 C61 H61A 108.9
C60 C61 H61B 108.9
C60 C61 C62 113.4(2)
H61A C61 H61B 107.7
H61A C61 C62 108.9
H61B C61 C62 108.9
C61 C62 H62A 109.0
C61 C62 H62B 109.0
C61 C62 C63 113.0(2)
H62A C62 H62B 107.8
H62A C62 C63 109.0
H62B C62 C63 109.0
C58 C63 C62 120.86(18)
C58 C63 C64 118.76(17)
C62 C63 C64 120.34(19)
C45 C64 C63 122.64(18)
C45 C64 H64A 118.7
C63 C64 H64A 118.7
P3 C65 C66 115.94(15)
P3 C65 C70 126.02(16)
C66 C65 C70 118.01(19)
C65 C66 H66A 119.3
C65 C66 C67 121.4(2)
H66A C66 C67 119.3
C66 C67 H67A 120.1
C66 C67 C68 119.8(2)
H67A C67 C68 120.1
C67 C68 H68A 120.0
C67 C68 C69 120.0(2)
H68A C68 C69 120.0
C68 C69 H69A 120.0
C68 C69 C70 120.1(2)
H69A C69 C70 120.0
C65 C70 C69 120.8(2)
C65 C70 H70A 119.6
C69 C70 H70A 119.6
P3 C71 C72 124.86(15)
P3 C71 C76 116.71(17)
C72 C71 C76 118.43(19)
C71 C72 H72A 119.5
C71 C72 C73 121.0(2)
H72A C72 C73 119.5
C72 C73 H73A 120.0
C72 C73 C74 119.9(2)
H73A C73 C74 120.0
C73 C74 H74A 119.8
C73 C74 C75 120.4(2)
H74A C74 C75 119.8
C74 C75 H75A 120.0
C74 C75 C76 119.9(2)
H75A C75 C76 120.0
C71 C76 C75 120.3(2)
C71 C76 H76A 119.8
C75 C76 H76A 119.8
P4 C77 C78 118.59(17)
P4 C77 C82 122.77(16)
C78 C77 C82 118.1(2)
C77 C78 H78A 119.8
C77 C78 C79 120.4(2)
H78A C78 C79 119.8
C78 C79 H79A 119.9
C78 C79 C80 120.2(2)
H79A C79 C80 119.9
C79 C80 H80A 119.9
C79 C80 C81 120.2(2)
H80A C80 C81 119.9
C80 C81 H81A 120.2
C80 C81 C82 119.7(3)
H81A C81 C82 120.2
C77 C82 C81 121.4(2)
C77 C82 H82A 119.3
C81 C82 H82A 119.3
P4 C83 C84 124.19(16)
P4 C83 C88 117.66(16)
C84 C83 C88 118.1(2)
C83 C84 H84A 119.7
C83 C84 C85 120.7(2)
H84A C84 C85 119.7
C84 C85 H85A 120.1
C84 C85 C86 119.7(2)
H85A C85 C86 120.1
C85 C86 H86A 119.9
C85 C86 C87 120.2(2)
H86A C86 C87 119.9
C86 C87 H87A 119.6
C86 C87 C88 120.8(2)
H87A C87 C88 119.6
C83 C88 C87 120.5(2)
C83 C88 H88A 119.8
C87 C88 H88A 119.8
Cl1 C89 Cl2 111.90(15)
Cl1 C89 Cl3 109.90(16)
Cl1 C89 H89A 108.5
Cl2 C89 Cl3 109.58(13)
Cl2 C89 H89A 108.5
Cl3 C89 H89A 108.5

loop_
_geom_bond_atom_site_label_1
_geom_bond_atom_site_label_2
_geom_bond_distance
P1 C1 1.8351(19)
P1 C21 1.829(2)
P1 C27 1.839(2)
P2 C4 1.8481(19)
P2 C33 1.8380(19)
P2 C39 1.835(2)
P3 C48 1.8476(18)
P3 C65 1.8343(19)
P3 C71 1.840(2)
P4 C45 1.8321(18)
P4 C77 1.838(2)
P4 C83 1.842(2)
Cl1 C89 1.754(3)
Cl2 C89 1.749(3)
Cl3 C89 1.760(3)
C1 C2 1.407(3)
C1 C20 1.391(3)
C2 C3 1.500(3)
C2 C13 1.391(3)
C3 C4 1.405(3)
C3 C12 1.393(3)
C4 C5 1.397(3)
C5 H5A 0.950
C5 C6 1.405(3)
C6 C7 1.516(3)
C6 C11 1.383(3)
C7 H7A 0.990
C7 H7B 0.990
C7 C8 1.447(5)
C8 H8A 0.990
C8 H8B 0.990
C8 C9 1.541(7)
C8A H8A1 0.990
C8A H8A2 0.990
C8A C9A 1.460(13)
C9 H9A 0.990
C9 H9B 0.990
C9 C10 1.643(6)
C9A H9A1 0.990
C9A H9A2 0.990
C10 H10A 0.990
C10 H10B 0.990
C10 C11 1.525(3)
C11 C12 1.393(3)
C12 H12A 0.950
C13 H13A 0.950
C13 C14 1.390(3)
C14 C15 1.517(3)
C14 C19 1.389(3)
C15 H15A 0.990
C15 H15B 0.990
C15 C16 1.520(4)
C16 H16A 0.990
C16 H16B 0.990
C16 C17 1.490(4)
C17 H17A 0.990
C17 H17B 0.990
C17 C18 1.508(3)
C18 H18A 0.990
C18 H18B 0.990
C18 C19 1.518(3)
C19 C20 1.410(3)
C20 H20A 0.950
C21 C22 1.388(3)
C21 C26 1.403(3)
C22 H22A 0.950
C22 C23 1.387(3)
C23 H23A 0.950
C23 C24 1.353(6)
C24 H24A 0.950
C24 C25 1.355(6)
C25 H25A 0.950
C25 C26 1.417(5)
C26 H26A 0.950
C27 C28 1.397(3)
C27 C32 1.389(3)
C28 H28A 0.950
C28 C29 1.383(3)
C29 H29A 0.950
C29 C30 1.380(4)
C30 H30A 0.950
C30 C31 1.361(5)
C31 H31A 0.950
C31 C32 1.399(4)
C32 H32A 0.950
C33 C34 1.375(3)
C33 C38 1.395(3)
C34 H34A 0.950
C34 C35 1.397(3)
C35 H35A 0.950
C35 C36 1.373(4)
C36 H36A 0.950
C36 C37 1.382(4)
C37 H37A 0.950
C37 C38 1.396(3)
C38 H38A 0.950
C39 C40 1.398(3)
C39 C44 1.397(3)
C40 H40A 0.950
C40 C41 1.384(3)
C41 H41A 0.950
C41 C42 1.391(4)
C42 H42A 0.950
C42 C43 1.373(5)
C43 H43A 0.950
C43 C44 1.391(4)
C44 H44A 0.950
C45 C46 1.409(3)
C45 C64 1.398(3)
C46 C47 1.496(2)
C46 C57 1.389(2)
C47 C48 1.411(2)
C47 C56 1.391(3)
C48 C49 1.397(2)
C49 H49A 0.950
C49 C50 1.395(3)
C50 C51 1.518(3)
C50 C55 1.395(3)
C51 H51A 0.990
C51 H51B 0.990
C51 C52 1.529(3)
C52 H52A 0.990
C52 H52B 0.990
C52 C53 1.523(3)
C53 H53A 0.990
C53 H53B 0.990
C53 C54 1.525(3)
C54 H54A 0.990
C54 H54B 0.990
C54 C55 1.518(3)
C55 C56 1.397(3)
C56 H56A 0.950
C57 H57A 0.950
C57 C58 1.395(3)
C58 C59 1.513(3)
C58 C63 1.401(3)
C59 H59A 0.990
C59 H59B 0.990
C59 C60 1.522(3)
C60 H60A 0.990
C60 H60B 0.990
C60 C61 1.462(5)
C61 H61A 0.990
C61 H61B 0.990
C61 C62 1.508(4)
C62 H62A 0.990
C62 H62B 0.990
C62 C63 1.514(3)
C63 C64 1.394(3)
C64 H64A 0.950
C65 C66 1.393(3)
C65 C70 1.391(3)
C66 H66A 0.950
C66 C67 1.385(3)
C67 H67A 0.950
C67 C68 1.381(4)
C68 H68A 0.950
C68 C69 1.381(4)
C69 H69A 0.950
C69 C70 1.392(3)
C70 H70A 0.950
C71 C72 1.389(3)
C71 C76 1.398(3)
C72 H72A 0.950
C72 C73 1.396(3)
C73 H73A 0.950
C73 C74 1.376(4)
C74 H74A 0.950
C74 C75 1.376(4)
C75 H75A 0.950
C75 C76 1.404(3)
C76 H76A 0.950
C77 C78 1.394(3)
C77 C82 1.389(3)
C78 H78A 0.950
C78 C79 1.400(4)
C79 H79A 0.950
C79 C80 1.381(4)
C80 H80A 0.950
C80 C81 1.368(4)
C81 H81A 0.950
C81 C82 1.399(3)
C82 H82A 0.950
C83 C84 1.388(3)
C83 C88 1.391(3)
C84 H84A 0.950
C84 C85 1.401(3)
C85 H85A 0.950
C85 C86 1.369(4)
C86 H86A 0.950
C86 C87 1.360(4)
C87 H87A 0.950
C87 C88 1.387(4)
C88 H88A 0.950
C89 H89A 1.000

loop_
_geom_torsion_atom_site_label_1
_geom_torsion_atom_site_label_2
_geom_torsion_atom_site_label_3
_geom_torsion_atom_site_label_4
_geom_torsion
C21 P1 C1 C2 -152.39(16)
C21 P1 C1 C20 27.2(2)
C27 P1 C1 C2 103.09(16)
C27 P1 C1 C20 -77.35(19)
P1 C1 C2 C3 5.3(3)
P1 C1 C2 C13 -177.62(15)
C20 C1 C2 C3 -174.33(19)
C20 C1 C2 C13 2.8(3)
C1 C2 C3 C4 106.6(2)
C1 C2 C3 C12 -73.8(3)
C13 C2 C3 C4 -70.6(2)
C13 C2 C3 C12 109.1(2)
C2 C3 C4 P2 -8.8(2)
C2 C3 C4 C5 179.25(17)
C12 C3 C4 P2 171.56(15)
C12 C3 C4 C5 -0.4(3)
C33 P2 C4 C3 -164.29(15)
C33 P2 C4 C5 7.27(18)
C39 P2 C4 C3 90.28(16)
C39 P2 C4 C5 -98.16(17)
P2 C4 C5 C6 -170.61(15)
C3 C4 C5 C6 0.9(3)
C4 C5 C6 C7 176.72(19)
C4 C5 C6 C11 -0.6(3)
C5 C6 C7 C8 165.3(3)
C11 C6 C7 C8 -17.5(4)
C6 C7 C8 C9 46.3(5)
C7 C8 C9 C10 -62.2(5)
C8 C9 C10 C11 48.6(5)
C5 C6 C11 C10 179.22(19)
C5 C6 C11 C12 -0.3(3)
C7 C6 C11 C10 2.0(3)
C7 C6 C11 C12 -177.4(2)
C9 C10 C11 C6 -17.6(4)
C9 C10 C11 C12 161.9(3)
C6 C11 C12 C3 0.8(3)
C10 C11 C12 C3 -178.7(2)
C2 C3 C12 C11 179.93(18)
C4 C3 C12 C11 -0.4(3)
C1 C2 C13 C14 -2.2(3)
C3 C2 C13 C14 175.09(18)
C2 C13 C14 C15 -178.95(18)
C2 C13 C14 C19 0.1(3)
C13 C14 C15 C16 162.6(2)
C19 C14 C15 C16 -16.4(3)
C14 C15 C16 C17 45.5(3)
C15 C16 C17 C18 -61.2(3)
C16 C17 C18 C19 44.5(3)
C13 C14 C19 C18 -177.70(19)
C13 C14 C19 C20 1.3(3)
C15 C14 C19 C18 1.3(3)
C15 C14 C19 C20 -179.70(19)
C17 C18 C19 C14 -15.0(3)
C17 C18 C19 C20 166.0(2)
P1 C1 C20 C19 178.96(16)
C2 C1 C20 C19 -1.5(3)
C14 C19 C20 C1 -0.6(3)
C18 C19 C20 C1 178.4(2)
C1 P1 C21 C22 -104.38(19)
C1 P1 C21 C26 81.87(17)
C27 P1 C21 C22 0.5(2)
C27 P1 C21 C26 -173.22(17)
P1 C21 C22 C23 -171.5(2)
C26 C21 C22 C23 2.3(3)
C21 C22 C23 C24 -1.7(4)
C22 C23 C24 C25 -1.0(5)
C23 C24 C25 C26 2.9(5)
P1 C21 C26 C25 173.80(19)
C22 C21 C26 C25 -0.4(3)
C24 C25 C26 C21 -2.2(4)
C1 P1 C27 C28 16.8(2)
C1 P1 C27 C32 -163.59(17)
C21 P1 C27 C28 -88.72(19)
C21 P1 C27 C32 90.93(17)
P1 C27 C28 C29 179.37(19)
C32 C27 C28 C29 -0.3(3)
C27 C28 C29 C30 0.4(4)
C28 C29 C30 C31 -0.5(4)
C29 C30 C31 C32 0.6(4)
P1 C27 C32 C31 -179.3(2)
C28 C27 C32 C31 0.3(3)
C30 C31 C32 C27 -0.5(4)
C4 P2 C33 C34 90.72(17)
C4 P2 C33 C38 -88.23(19)
C39 P2 C33 C34 -162.18(16)
C39 P2 C33 C38 18.9(2)
P2 C33 C34 C35 -178.59(18)
C38 C33 C34 C35 0.4(3)
C33 C34 C35 C36 -0.1(4)
C34 C35 C36 C37 0.2(4)
C35 C36 C37 C38 -0.7(4)
P2 C33 C38 C37 178.05(19)
C34 C33 C38 C37 -0.9(3)
C36 C37 C38 C33 1.0(4)
C4 P2 C39 C40 20.4(2)
C4 P2 C39 C44 -157.74(16)
C33 P2 C39 C40 -83.69(19)
C33 P2 C39 C44 98.19(17)
P2 C39 C40 C41 -177.65(17)
C44 C39 C40 C41 0.5(3)
C39 C40 C41 C42 -1.6(3)
C40 C41 C42 C43 1.3(4)
C41 C42 C43 C44 0.1(4)
C42 C43 C44 C39 -1.2(4)
P2 C39 C44 C43 179.22(19)
C40 C39 C44 C43 1.0(3)
C77 P4 C45 C46 -154.67(15)
C77 P4 C45 C64 25.06(19)
C83 P4 C45 C46 100.83(15)
C83 P4 C45 C64 -79.44(19)
P4 C45 C46 C47 2.7(2)
P4 C45 C46 C57 -178.89(14)
C64 C45 C46 C47 -177.07(17)
C64 C45 C46 C57 1.4(3)
C45 C46 C47 C48 108.1(2)
C45 C46 C47 C56 -71.2(2)
C57 C46 C47 C48 -70.3(2)
C57 C46 C47 C56 110.4(2)
C46 C47 C48 P3 -6.9(2)
C46 C47 C48 C49 -178.82(17)
C56 C47 C48 P3 172.42(14)
C56 C47 C48 C49 0.5(3)
C65 P3 C48 C47 -164.76(15)
C65 P3 C48 C49 6.68(18)
C71 P3 C48 C47 89.99(15)
C71 P3 C48 C49 -98.57(17)
P3 C48 C49 C50 -171.13(15)
C47 C48 C49 C50 0.4(3)
C48 C49 C50 C51 179.39(19)
C48 C49 C50 C55 -0.5(3)
C49 C50 C51 C52 -159.35(19)
C55 C50 C51 C52 20.6(3)
C50 C51 C52 C53 -50.5(3)
C51 C52 C53 C54 62.6(2)
C52 C53 C54 C55 -42.7(2)
C49 C50 C55 C54 178.43(18)
C49 C50 C55 C56 -0.2(3)
C51 C50 C55 C54 -1.5(3)
C51 C50 C55 C56 179.88(18)
C53 C54 C55 C50 12.7(3)
C53 C54 C55 C56 -168.64(17)
C46 C47 C56 C55 178.06(17)
C48 C47 C56 C55 -1.3(3)
C50 C55 C56 C47 1.1(3)
C54 C55 C56 C47 -177.58(17)
C45 C46 C57 C58 -0.8(3)
C47 C46 C57 C58 177.62(17)
C46 C57 C58 C59 -179.55(18)
C46 C57 C58 C63 0.0(3)
C57 C58 C59 C60 164.7(2)
C63 C58 C59 C60 -14.8(3)
C58 C59 C60 C61 42.8(3)
C59 C60 C61 C62 -59.3(4)
C60 C61 C62 C63 44.8(3)
C57 C58 C63 C62 -177.5(2)
C57 C58 C63 C64 0.3(3)
C59 C58 C63 C62 2.0(3)
C59 C58 C63 C64 179.82(19)
C61 C62 C63 C58 -16.1(3)
C61 C62 C63 C64 166.1(2)
C58 C63 C64 C45 0.3(3)
C62 C63 C64 C45 178.1(2)
P4 C45 C64 C63 179.16(16)
C46 C45 C64 C63 -1.1(3)
C48 P3 C65 C66 89.76(16)
C48 P3 C65 C70 -88.29(19)
C71 P3 C65 C66 -163.36(16)
C71 P3 C65 C70 18.6(2)
P3 C65 C66 C67 -176.10(18)
C70 C65 C66 C67 2.1(3)
C65 C66 C67 C68 -0.7(4)
C66 C67 C68 C69 -1.0(4)
C67 C68 C69 C70 1.3(4)
P3 C65 C70 C69 176.18(18)
C66 C65 C70 C69 -1.8(3)
C68 C69 C70 C65 0.2(4)
C48 P3 C71 C72 23.69(19)
C48 P3 C71 C76 -155.77(15)
C65 P3 C71 C72 -80.53(18)
C65 P3 C71 C76 100.01(16)
P3 C71 C72 C73 179.62(17)
C76 C71 C72 C73 -0.9(3)
C71 C72 C73 C74 -1.0(3)
C72 C73 C74 C75 1.9(4)
C73 C74 C75 C76 -0.8(4)
P3 C71 C76 C75 -178.48(17)
C72 C71 C76 C75 2.0(3)
C74 C75 C76 C71 -1.2(4)
C45 P4 C77 C78 73.30(17)
C45 P4 C77 C82 -115.62(19)
C83 P4 C77 C78 178.92(16)
C83 P4 C77 C82 -10.0(2)
P4 C77 C78 C79 172.19(17)
C82 C77 C78 C79 0.7(3)
C77 C78 C79 C80 -2.2(4)
C78 C79 C80 C81 2.1(4)
C79 C80 C81 C82 -0.5(5)
P4 C77 C82 C81 -170.2(2)
C78 C77 C82 C81 0.9(4)
C80 C81 C82 C77 -1.0(4)
C45 P4 C83 C84 25.8(2)
C45 P4 C83 C88 -157.19(17)
C77 P4 C83 C84 -80.92(19)
C77 P4 C83 C88 96.14(18)
P4 C83 C84 C85 174.69(18)
C88 C83 C84 C85 -2.4(3)
C83 C84 C85 C86 0.0(4)
C84 C85 C86 C87 2.5(4)
C85 C86 C87 C88 -2.6(4)
C86 C87 C88 C83 0.1(4)
P4 C83 C88 C87 -174.9(2)
C84 C83 C88 C87 2.3(3)
